data_7050127
loop_
_publ_author_name
'Gudneppanavar Rajsekhar'
'Chebrolu P. Rao'
'Pauli Saarenketo'
'Kalle N\"attinen'
'Kari Rissanen'

_publ_section_title
;
 Complexation behaviour of hexadentate ligands possessing N2O4 and
 N2O2S2 cores: differential reactivity towards Co(II), Ni(II) and
 Zn(II) salts and structures of the products
;
_journal_issue 1
_journal_name_full 'New J. Chem.'
_journal_page_first 75
_journal_page_last 84
_journal_paper_doi 10.1039/b305313j
_journal_volume 28
_journal_year 2004
_chemical_formula_sum 'C14 H12 N O2'
_chemical_formula_weight 226.25
_chemical_name_systematic
;
?
;
_space_group_IT_number 60
_symmetry_cell_setting orthorhombic
_symmetry_Int_Tables_number 60
_symmetry_space_group_name_Hall '-P 2n 2ab'
_symmetry_space_group_name_H-M 'P b c n'
_atom_sites_solution_hydrogens geom
_atom_sites_solution_primary direct
_atom_sites_solution_secondary difmap
_audit_creation_method SHELXL-97
_cell_angle_alpha 90.000(1)
_cell_angle_beta 90.000(1)
_cell_angle_gamma 90.000(2)
_cell_formula_units_Z 8
_cell_length_a 17.2540(2)
_cell_length_b 8.3950(4)
_cell_length_c 15.9940(6)
_cell_measurement_reflns_used 5348
_cell_measurement_temperature 173(2)
_cell_measurement_theta_max 22.465
_cell_measurement_theta_min 2.91
_cell_volume 2316.69(14)
_computing_cell_refinement DENZO-SMN
_computing_data_collection Collect
_computing_data_reduction DENZO-SMN
_computing_molecular_graphics xp
_computing_publication_material 'SHELXL-97 (Sheldrick, 1997)'
_computing_structure_refinement 'SHELXL-97 (Sheldrick, 1997)'
_computing_structure_solution 'SHELXS-97 (Sheldrick, 1990)'
_diffrn_ambient_temperature 173(2)
_diffrn_measured_fraction_theta_full 0.997
_diffrn_measured_fraction_theta_max 0.997
_diffrn_measurement_device_type 'Nonius KappaCCD'
_diffrn_measurement_method 'Rotation in phi and omega, 2 deg.'
_diffrn_radiation_monochromator graphite
_diffrn_radiation_source 'fine-focus sealed tube'
_diffrn_radiation_type MoK\a
_diffrn_radiation_wavelength 0.71069
_diffrn_reflns_av_R_equivalents 0.0501
_diffrn_reflns_av_sigmaI/netI 0.0313
_diffrn_reflns_limit_h_max 18
_diffrn_reflns_limit_h_min -17
_diffrn_reflns_limit_k_max 9
_diffrn_reflns_limit_k_min -9
_diffrn_reflns_limit_l_max 17
_diffrn_reflns_limit_l_min -15
_diffrn_reflns_number 9192
_diffrn_reflns_theta_full 22.44
_diffrn_reflns_theta_max 22.44
_diffrn_reflns_theta_min 2.98
_exptl_absorpt_coefficient_mu 0.087
_exptl_crystal_colour Yellow
_exptl_crystal_density_diffrn 1.297
_exptl_crystal_density_meas ?
_exptl_crystal_density_method 'not measured'
_exptl_crystal_description Prisms
_exptl_crystal_F_000 952
_exptl_crystal_size_max 0.15
_exptl_crystal_size_mid 0.15
_exptl_crystal_size_min 0.15
_refine_diff_density_max 0.499
_refine_diff_density_min -0.371
_refine_diff_density_rms 0.045
_refine_ls_extinction_method none
_refine_ls_goodness_of_fit_ref 1.054
_refine_ls_hydrogen_treatment mixed
_refine_ls_matrix_type full
_refine_ls_number_parameters 157
_refine_ls_number_reflns 1496
_refine_ls_number_restraints 1
_refine_ls_restrained_S_all 1.054
_refine_ls_R_factor_all 0.0939
_refine_ls_R_factor_gt 0.0660
_refine_ls_shift/su_max 0.000
_refine_ls_shift/su_mean 0.000
_refine_ls_structure_factor_coef Fsqd
_refine_ls_weighting_details 'calc w=1/[\s^2^(Fo^2^)+(0.0662P)^2^+3.3758P] where P=(Fo^2^+2Fc^2^)/3'
_refine_ls_weighting_scheme calc
_refine_ls_wR_factor_gt 0.1532
_refine_ls_wR_factor_ref 0.1711
_reflns_number_gt 1104
_reflns_number_total 1496
_reflns_threshold_expression >2sigma(I)
_cod_data_source_file b305313j.txt
_cod_data_source_block importo
_cod_depositor_comments
;
The following automatic conversions were performed:
'_symmetry_cell_setting' value 'Orthorhombic' changed to 'orthorhombic'
according to '/home/saulius/struct/CIF-dictionaries/cif_core.dic'
dictionary named 'cif_core.dic' version 2.4.1 from 2010-06-29.

Automatic conversion script
Id: cif_fix_enum 1527 2010-12-29 10:47:43Z saulius 

The following automatic conversions were performed:

'_exptl_crystal_density_meas' value 'none' was changed to '?' - the
value is perceived as not measured.

Automatic conversion script
Id: cif_fix_values 3008 2015-01-20 13:52:24Z robertas 
;
_cod_original_sg_symbol_H-M Pbcn
_cod_database_code 7050127

loop_
_symmetry_equiv_pos_as_xyz
'x, y, z'
'-x+1/2, -y+1/2, z+1/2'
'x+1/2, -y+1/2, -z'
'-x, y, -z+1/2'
'-x, -y, -z'
'x-1/2, y-1/2, -z-1/2'
'-x-1/2, y-1/2, z'
'x, -y, z-1/2'

loop_
_atom_site_label
_atom_site_type_symbol
_atom_site_fract_x
_atom_site_fract_y
_atom_site_fract_z
_atom_site_U_iso_or_equiv
_atom_site_adp_type
_atom_site_occupancy
_atom_site_symmetry_multiplicity
_atom_site_calc_flag
_atom_site_refinement_flags
_atom_site_disorder_assembly
_atom_site_disorder_group
C2 C 0.8545(3) 0.0385(5) 0.6230(3) 0.0720(14) Uani 1 1 d . . .
C3 C 0.7940(3) -0.0377(5) 0.6669(4) 0.0780(16) Uani 1 1 d . . .
H3 H 0.7660 -0.1219 0.6412 0.094 Uiso 1 1 calc R . .
C4 C 0.7758(3) 0.0082(6) 0.7448(4) 0.0811(15) Uani 1 1 d . . .
H4 H 0.7345 -0.0430 0.7734 0.097 Uiso 1 1 calc R . .
C5 C 0.8150(2) 0.1250(5) 0.7828(3) 0.0681(13) Uani 1 1 d . . .
H5 H 0.8022 0.1543 0.8384 0.082 Uiso 1 1 calc R . .
C6 C 0.8740(2) 0.2033(4) 0.7414(3) 0.0567(11) Uani 1 1 d . . .
H6 H 0.9009 0.2864 0.7694 0.068 Uiso 1 1 calc R . .
C7 C 0.8951(2) 0.1646(4) 0.6609(3) 0.0505(11) Uani 1 1 d . . .
C9 C 0.9744(2) 0.3805(5) 0.6286(2) 0.0489(10) Uani 1 1 d . . .
H9 H 0.9405 0.4413 0.6628 0.059 Uiso 1 1 calc R . .
C10 C 1.0424(2) 0.4591(5) 0.5939(2) 0.0471(10) Uani 1 1 d . . .
C11 C 1.0939(2) 0.3804(5) 0.5412(2) 0.0607(12) Uani 1 1 d . . .
H11 H 1.0834 0.2737 0.5251 0.073 Uiso 1 1 calc R . .
C12 C 1.1598(3) 0.4544(6) 0.5119(3) 0.0713(14) Uani 1 1 d . . .
H12 H 1.1940 0.3995 0.4753 0.086 Uiso 1 1 calc R . .
C13 C 1.1761(3) 0.6085(6) 0.5361(3) 0.0667(13) Uani 1 1 d . . .
H13 H 1.2222 0.6585 0.5170 0.080 Uiso 1 1 calc R . .
C14 C 1.1262(2) 0.6911(5) 0.5878(2) 0.0570(11) Uani 1 1 d . . .
H14 H 1.1376 0.7974 0.6040 0.068 Uiso 1 1 calc R . .
C15 C 1.0592(2) 0.6172(5) 0.6158(2) 0.0479(10) Uani 1 1 d . . .
C17 C 1.0268(2) 0.8268(4) 0.7133(2) 0.0499(10) Uani 1 1 d . . .
H17A H 1.0210 0.9261 0.6805 0.060 Uiso 1 1 calc R . .
H17B H 1.0814 0.8177 0.7320 0.060 Uiso 1 1 calc R . .
N8 N 0.95773(19) 0.2341(4) 0.61554(19) 0.0521(9) Uani 1 1 d . . .
O1 O 0.8755(3) -0.0017(4) 0.5441(2) 0.1084(14) Uani 1 1 d D . .
H1 H 0.9222(14) 0.011(10) 0.530(5) 0.163 Uiso 1 1 d D . .
O16 O 1.00509(15) 0.6913(3) 0.66439(17) 0.0581(8) Uani 1 1 d . . .

loop_
_atom_site_aniso_label
_atom_site_aniso_U_11
_atom_site_aniso_U_22
_atom_site_aniso_U_33
_atom_site_aniso_U_23
_atom_site_aniso_U_13
_atom_site_aniso_U_12
C2 0.105(4) 0.052(3) 0.059(3) -0.001(2) -0.041(3) 0.007(3)
C3 0.093(4) 0.039(3) 0.102(4) 0.019(3) -0.054(3) -0.035(3)
C4 0.075(4) 0.069(3) 0.099(4) 0.012(3) -0.031(3) -0.006(3)
C5 0.051(3) 0.045(2) 0.109(4) -0.003(3) 0.000(3) -0.004(2)
C6 0.042(2) 0.041(2) 0.087(3) -0.017(2) -0.001(2) -0.003(2)
C7 0.052(3) 0.030(2) 0.070(3) -0.004(2) -0.028(2) 0.0023(19)
C9 0.047(2) 0.050(3) 0.050(2) -0.004(2) -0.0089(19) 0.012(2)
C10 0.047(2) 0.051(3) 0.044(2) -0.0014(19) -0.0055(19) 0.011(2)
C11 0.068(3) 0.060(3) 0.054(2) 0.007(2) 0.002(2) 0.020(3)
C12 0.072(3) 0.081(4) 0.062(3) 0.010(3) 0.017(2) 0.025(3)
C13 0.058(3) 0.087(4) 0.056(3) 0.018(3) 0.007(2) 0.005(3)
C14 0.056(3) 0.065(3) 0.050(2) 0.008(2) -0.006(2) -0.003(2)
C15 0.041(2) 0.061(3) 0.042(2) 0.001(2) -0.0068(18) 0.008(2)
C17 0.054(2) 0.041(2) 0.056(2) -0.0001(18) -0.0083(18) -0.0044(18)
N8 0.059(2) 0.045(2) 0.0527(19) -0.0093(16) -0.0163(17) 0.0119(17)
O1 0.201(4) 0.055(2) 0.069(2) -0.0113(18) -0.033(3) -0.009(3)
O16 0.0446(16) 0.0587(17) 0.0711(18) -0.0246(15) -0.0012(14) -0.0077(14)

loop_
_atom_type_symbol
_atom_type_description
_atom_type_scat_dispersion_real
_atom_type_scat_dispersion_imag
_atom_type_scat_source
C C 0.0033 0.0016 'International Tables Vol C Tables 4.2.6.8 and 6.1.1.4'
H H 0.0000 0.0000 'International Tables Vol C Tables 4.2.6.8 and 6.1.1.4'
N N 0.0061 0.0033 'International Tables Vol C Tables 4.2.6.8 and 6.1.1.4'
O O 0.0106 0.0060 'International Tables Vol C Tables 4.2.6.8 and 6.1.1.4'

loop_
_geom_angle_atom_site_label_1
_geom_angle_atom_site_label_2
_geom_angle_atom_site_label_3
_geom_angle
_geom_angle_site_symmetry_1
_geom_angle_site_symmetry_3
_geom_angle_publ_flag
O1 C2 C7 117.1(5) . . ?
O1 C2 C3 123.2(4) . . ?
C7 C2 C3 119.7(4) . . ?
C4 C3 C2 120.3(4) . . ?
C4 C3 H3 119.8 . . ?
C2 C3 H3 119.8 . . ?
C5 C4 C3 120.9(5) . . ?
C5 C4 H4 119.5 . . ?
C3 C4 H4 119.5 . . ?
C4 C5 C6 120.3(5) . . ?
C4 C5 H5 119.8 . . ?
C6 C5 H5 119.8 . . ?
C7 C6 C5 122.0(4) . . ?
C7 C6 H6 119.0 . . ?
C5 C6 H6 119.0 . . ?
C6 C7 C2 116.7(4) . . ?
C6 C7 N8 125.4(3) . . ?
C2 C7 N8 117.7(4) . . ?
N8 C9 C10 123.6(4) . . ?
N8 C9 H9 118.2 . . ?
C10 C9 H9 118.2 . . ?
C11 C10 C15 117.9(4) . . ?
C11 C10 C9 122.0(4) . . ?
C15 C10 C9 120.0(3) . . ?
C12 C11 C10 121.3(4) . . ?
C12 C11 H11 119.4 . . ?
C10 C11 H11 119.4 . . ?
C11 C12 C13 119.7(4) . . ?
C11 C12 H12 120.2 . . ?
C13 C12 H12 120.2 . . ?
C12 C13 C14 120.8(4) . . ?
C12 C13 H13 119.6 . . ?
C14 C13 H13 119.6 . . ?
C13 C14 C15 119.3(4) . . ?
C13 C14 H14 120.4 . . ?
C15 C14 H14 120.4 . . ?
O16 C15 C14 123.4(4) . . ?
O16 C15 C10 115.6(3) . . ?
C14 C15 C10 121.0(4) . . ?
O16 C17 C17 105.5(3) . 4_756 ?
O16 C17 H17A 110.6 . . ?
C17 C17 H17A 110.6 4_756 . ?
O16 C17 H17B 110.6 . . ?
C17 C17 H17B 110.6 4_756 . ?
H17A C17 H17B 108.8 . . ?
C9 N8 C7 118.7(3) . . ?
C2 O1 H1 118(6) . . ?
C15 O16 C17 119.6(3) . . ?

loop_
_geom_bond_atom_site_label_1
_geom_bond_atom_site_label_2
_geom_bond_distance
_geom_bond_site_symmetry_2
_geom_bond_publ_flag
C2 O1 1.356(6) . ?
C2 C7 1.406(5) . ?
C2 C3 1.412(7) . ?
C3 C4 1.341(7) . ?
C3 H3 0.9500 . ?
C4 C5 1.337(6) . ?
C4 H4 0.9500 . ?
C5 C6 1.381(6) . ?
C5 H5 0.9500 . ?
C6 C7 1.377(6) . ?
C6 H6 0.9500 . ?
C7 N8 1.427(5) . ?
C9 N8 1.279(5) . ?
C9 C10 1.456(5) . ?
C9 H9 0.9500 . ?
C10 C11 1.392(5) . ?
C10 C15 1.403(5) . ?
C11 C12 1.378(6) . ?
C11 H11 0.9500 . ?
C12 C13 1.379(6) . ?
C12 H12 0.9500 . ?
C13 C14 1.381(6) . ?
C13 H13 0.9500 . ?
C14 C15 1.386(5) . ?
C14 H14 0.9500 . ?
C15 O16 1.364(4) . ?
C17 O16 1.431(4) . ?
C17 C17 1.494(7) 4_756 ?
C17 H17A 0.9900 . ?
C17 H17B 0.9900 . ?
O1 H1 0.841(3) . ?

loop_
_geom_torsion_atom_site_label_1
_geom_torsion_atom_site_label_2
_geom_torsion_atom_site_label_3
_geom_torsion_atom_site_label_4
_geom_torsion
_geom_torsion_site_symmetry_1
_geom_torsion_site_symmetry_2
_geom_torsion_site_symmetry_3
_geom_torsion_site_symmetry_4
_geom_torsion_publ_flag
O1 C2 C3 C4 -179.7(4) . . . . ?
C7 C2 C3 C4 -0.9(7) . . . . ?
C2 C3 C4 C5 -0.9(7) . . . . ?
C3 C4 C5 C6 1.5(7) . . . . ?
C4 C5 C6 C7 -0.4(6) . . . . ?
C5 C6 C7 C2 -1.3(6) . . . . ?
C5 C6 C7 N8 -176.7(4) . . . . ?
O1 C2 C7 C6 -179.2(4) . . . . ?
C3 C2 C7 C6 1.9(6) . . . . ?
O1 C2 C7 N8 -3.5(5) . . . . ?
C3 C2 C7 N8 177.7(4) . . . . ?
N8 C9 C10 C11 1.9(6) . . . . ?
N8 C9 C10 C15 -175.7(3) . . . . ?
C15 C10 C11 C12 0.6(5) . . . . ?
C9 C10 C11 C12 -177.0(4) . . . . ?
C10 C11 C12 C13 1.0(6) . . . . ?
C11 C12 C13 C14 -1.5(6) . . . . ?
C12 C13 C14 C15 0.3(6) . . . . ?
C13 C14 C15 O16 -177.4(3) . . . . ?
C13 C14 C15 C10 1.4(5) . . . . ?
C11 C10 C15 O16 177.1(3) . . . . ?
C9 C10 C15 O16 -5.2(5) . . . . ?
C11 C10 C15 C14 -1.8(5) . . . . ?
C9 C10 C15 C14 175.9(3) . . . . ?
C10 C9 N8 C7 172.3(3) . . . . ?
C6 C7 N8 C9 -33.3(5) . . . . ?
C2 C7 N8 C9 151.4(3) . . . . ?
C14 C15 O16 C17 -22.6(5) . . . . ?
C10 C15 O16 C17 158.5(3) . . . . ?
C17 C17 O16 C15 -151.9(3) 4_756 . . . ?
